data_7019512
loop_
_publ_author_name
'Xu, Wentao'
'Jiang, Feilong'
'Zhou, Youfu'
'Xiong, Kecai'
'Chen, Lian'
'Yang, Ming'
'Feng, Rui'
'Hong, Maochun'

_publ_section_title
;
 Three novel organic-inorganic complexes based on decavanadate
 [V(10)O(28)](6-) units: special water layers, open 3D frameworks and
 yellow/blue luminescences.
;
_journal_issue 25
_journal_name_full 'Dalton transactions (Cambridge, England : 2003)'
_journal_page_first 7737
_journal_page_last 7745
_journal_paper_doi 10.1039/c2dt30532a
_journal_volume 41
_journal_year 2012
_chemical_formula_moiety 'C30 H57 N15 O33 V10 Zn2'
_chemical_formula_sum 'C30 H57 N15 O33 V10 Zn2'
_chemical_formula_weight 1796.05
_chemical_name_systematic
;
?
;
_space_group_IT_number 2
_symmetry_space_group_name_Hall '-P 1'
_symmetry_space_group_name_H-M 'P -1'
_atom_sites_solution_hydrogens geom
_atom_sites_solution_primary direct
_atom_sites_solution_secondary difmap
_audit_creation_method SHELXL-97
_cell_angle_alpha 90.599(2)
_cell_angle_beta 112.609(3)
_cell_angle_gamma 115.2760(10)
_cell_formula_units_Z 1
_cell_length_a 11.492(5)
_cell_length_b 11.830(4)
_cell_length_c 13.682(5)
_cell_measurement_reflns_used 3761
_cell_measurement_temperature 293(2)
_cell_measurement_theta_max 27.4835
_cell_measurement_theta_min 3.0025
_cell_volume 1518.4(10)
_computing_cell_refinement 'CrystalClear (Rigaku Inc., 2007)'
_computing_data_collection 'CrystalClear (Rigaku Inc., 2007)'
_computing_data_reduction 'CrystalClear (Rigaku Inc., 2007)'
_computing_structure_refinement 'SHELXL-97 (Sheldrick, 1997)'
_computing_structure_solution 'SHELXS-97 (Sheldrick, 1990)'
_diffrn_ambient_temperature 293(2)
_diffrn_measured_fraction_theta_full 0.954
_diffrn_measured_fraction_theta_max 0.954
_diffrn_measurement_device_type 'Rigaku Mercury CCD area-detector'
_diffrn_measurement_method \w
_diffrn_radiation_monochromator graphite
_diffrn_radiation_source 'fine-focus sealed tube'
_diffrn_radiation_type MoK\a
_diffrn_radiation_wavelength 0.71073
_diffrn_reflns_av_R_equivalents 0.0192
_diffrn_reflns_av_sigmaI/netI 0.0304
_diffrn_reflns_limit_h_max 13
_diffrn_reflns_limit_h_min -13
_diffrn_reflns_limit_k_max 14
_diffrn_reflns_limit_k_min -14
_diffrn_reflns_limit_l_max 16
_diffrn_reflns_limit_l_min -15
_diffrn_reflns_number 9693
_diffrn_reflns_theta_full 25.00
_diffrn_reflns_theta_max 25.00
_diffrn_reflns_theta_min 2.80
_exptl_absorpt_coefficient_mu 2.336
_exptl_absorpt_correction_T_max 1.0000
_exptl_absorpt_correction_T_min 0.7236
_exptl_absorpt_correction_type multi-scan
_exptl_absorpt_process_details '(CrystalClear; Rigaku, 2000)'
_exptl_crystal_colour Yellow
_exptl_crystal_density_diffrn 1.964
_exptl_crystal_density_method 'not measured'
_exptl_crystal_description Prism
_exptl_crystal_F_000 896
_exptl_crystal_size_max 0.3000
_exptl_crystal_size_mid 0.2500
_exptl_crystal_size_min 0.2000
_refine_diff_density_max 0.377
_refine_diff_density_min -0.485
_refine_diff_density_rms 0.068
_refine_ls_extinction_method none
_refine_ls_goodness_of_fit_ref 1.057
_refine_ls_hydrogen_treatment constr
_refine_ls_matrix_type full
_refine_ls_number_parameters 449
_refine_ls_number_reflns 5112
_refine_ls_number_restraints 0
_refine_ls_restrained_S_all 1.057
_refine_ls_R_factor_all 0.0401
_refine_ls_R_factor_gt 0.0327
_refine_ls_shift/su_max 0.088
_refine_ls_shift/su_mean 0.001
_refine_ls_structure_factor_coef Fsqd
_refine_ls_weighting_details 'calc w=1/[\s^2^(Fo^2^)+(0.0334P)^2^+1.3154P] where P=(Fo^2^+2Fc^2^)/3'
_refine_ls_weighting_scheme calc
_refine_ls_wR_factor_gt 0.0731
_refine_ls_wR_factor_ref 0.0776
_reflns_number_gt 4442
_reflns_number_total 5112
_reflns_threshold_expression >2sigma(I)
_cod_data_source_file c2dt30532a.txt
_cod_data_source_block 1
_cod_depositor_comments
;
The following automatic conversions were performed:

'_exptl_absorpt_correction_type' value 'Multi-scan' changed to
'multi-scan' according to
/home/saulius/struct/CIF-dictionaries/cif_core.dic dictionary named
'cif_core.dic' version 2.4.1 from 2010-06-29.

Automatic conversion script
Id: cif_fix_values 1891 2012-01-12 08:04:46Z andrius 
;
_cod_original_cell_volume 1518.3(10)
_cod_original_sg_symbol_H-M P-1
_cod_database_code 7019512

loop_
_symmetry_equiv_pos_as_xyz
'x, y, z'
'-x, -y, -z'

loop_
_atom_site_label
_atom_site_type_symbol
_atom_site_fract_x
_atom_site_fract_y
_atom_site_fract_z
_atom_site_U_iso_or_equiv
_atom_site_adp_type
_atom_site_occupancy
_atom_site_symmetry_multiplicity
_atom_site_calc_flag
_atom_site_refinement_flags
_atom_site_disorder_assembly
_atom_site_disorder_group
Zn1 Zn 0.54950(4) 0.83235(4) 0.29550(3) 0.02936(11) Uani 1 1 d . . .
V1 V 0.20925(6) 0.76852(5) 0.20352(4) 0.02776(14) Uani 1 1 d . . .
V2 V -0.12083(6) 0.61358(5) 0.07648(4) 0.02902(14) Uani 1 1 d . . .
V3 V 0.09418(5) 0.63118(4) -0.02945(4) 0.02113(13) Uani 1 1 d . . .
V4 V 0.25026(5) 0.52837(5) 0.16199(4) 0.02297(13) Uani 1 1 d . . .
V5 V 0.04788(6) 0.51596(5) 0.26431(4) 0.02943(14) Uani 1 1 d . . .
O1 O 0.3178(2) 0.9137(2) 0.26551(19) 0.0415(6) Uani 1 1 d . . .
O2 O 0.1722(2) 0.6877(2) 0.31008(16) 0.0305(5) Uani 1 1 d . . .
O3 O 0.0382(2) 0.77072(19) 0.14557(17) 0.0301(5) Uani 1 1 d . . .
O4 O -0.1065(2) 0.5541(2) 0.19879(17) 0.0310(5) Uani 1 1 d . . .
O5 O -0.2473(2) 0.6496(2) 0.04920(19) 0.0407(6) Uani 1 1 d . . .
O6 O 0.2029(2) 0.77643(19) 0.05259(16) 0.0266(5) Uani 1 1 d . . .
O7 O 0.2207(2) 0.55925(18) 0.01246(15) 0.0224(4) Uani 1 1 d . . .
O8 O -0.0866(2) 0.63997(18) -0.06004(16) 0.0236(5) Uani 1 1 d . . .
O9 O 0.3787(2) 0.4945(2) 0.19100(17) 0.0330(5) Uani 1 1 d . . .
O10 O 0.3426(2) 0.70210(19) 0.21757(16) 0.0258(5) Uani 1 1 d . . .
O11 O 0.0583(2) 0.56266(17) 0.10121(15) 0.0206(4) Uani 1 1 d . . .
O12 O 0.0880(2) 0.64966(19) -0.15324(16) 0.0272(5) Uani 1 1 d . . .
O13 O 0.1905(2) 0.47894(19) 0.26597(16) 0.0273(5) Uani 1 1 d . . .
O14 O 0.0337(3) 0.4772(2) 0.37243(19) 0.0441(6) Uani 1 1 d . . .
O15 O 0.5690(3) 0.8811(2) 0.15157(18) 0.0436(6) Uani 1 1 d . . .
O16 O 0.5446(3) 0.7992(2) 0.45137(18) 0.0393(6) Uani 1 1 d . . .
O17 O -0.0773(8) 0.8682(6) -0.0951(5) 0.0673(19) Uani 0.50 1 d P A 2
N1 N 0.5414(3) 0.8161(3) -0.0154(2) 0.0428(8) Uani 1 1 d . . .
N2 N 0.4833(3) 0.6683(3) 0.5608(2) 0.0419(7) Uani 1 1 d . . .
N3 N 0.6903(3) 0.7622(3) 0.3281(2) 0.0371(7) Uani 1 1 d . . .
N4 N 0.8161(4) 0.6721(3) 0.3157(3) 0.0544(9) Uani 1 1 d . . .
H4N H 0.8444 0.6294 0.2877 0.065 Uiso 1 1 calc R . .
N5 N 0.6483(3) 1.0201(3) 0.3631(2) 0.0331(7) Uani 1 1 d . . .
N6 N 0.7444(3) 1.1957(3) 0.4820(2) 0.0421(8) Uani 1 1 d . . .
H6N H 0.7703 1.2459 0.5406 0.050 Uiso 1 1 calc R . .
N7 N -0.0477(6) 0.8367(5) -0.1649(5) 0.0387(15) Uani 0.50 1 d P B 1
H7N H -0.0677 0.7684 -0.1392 0.046 Uiso 0.50 1 calc PR B 1
N8 N 0.0057(16) 0.9834(13) -0.2633(12) 0.095(5) Uani 0.50 1 d P B 1
N9 N -0.0406(10) 0.9339(9) -0.2420(8) 0.051(2) Uani 0.50 1 d P A 2
C1 C 0.4704(5) 0.7099(5) -0.1081(3) 0.0674(14) Uani 1 1 d . . .
H1A H 0.3978 0.6376 -0.0986 0.101 Uiso 1 1 calc R . .
H1B H 0.5391 0.6873 -0.1132 0.101 Uiso 1 1 calc R . .
H1C H 0.4278 0.7354 -0.1733 0.101 Uiso 1 1 calc R . .
H5 H 0.4161 0.7133 0.0626 0.051(11) Uiso 1 1 d R . .
H6 H 0.4146 0.6231 0.4061 0.050(11) Uiso 1 1 d R . .
H7O8 H -0.0671 0.7193 -0.0519 0.060 Uiso 1 1 d R . .
C2 C 0.6488(6) 0.9362(5) -0.0182(4) 0.096(2) Uani 1 1 d . . .
H2A H 0.6814 0.9994 0.0438 0.144 Uiso 1 1 calc R . .
H2B H 0.6090 0.9634 -0.0831 0.144 Uiso 1 1 calc R . .
H2C H 0.7277 0.9256 -0.0170 0.144 Uiso 1 1 calc R . .
C3 C 0.5100(4) 0.7998(4) 0.0675(3) 0.0407(9) Uani 1 1 d . . .
C4 C 0.3874(5) 0.5445(4) 0.5709(4) 0.0724(14) Uani 1 1 d . . .
H4A H 0.3245 0.4901 0.5003 0.109 Uiso 1 1 calc R . .
H4B H 0.3325 0.5557 0.6045 0.109 Uiso 1 1 calc R . .
H4C H 0.4422 0.5059 0.6145 0.109 Uiso 1 1 calc R . .
C5 C 0.5874(5) 0.7643(5) 0.6589(3) 0.0802(17) Uani 1 1 d . . .
H5A H 0.6513 0.8365 0.6419 0.120 Uiso 1 1 calc R . .
H5B H 0.6405 0.7289 0.7091 0.120 Uiso 1 1 calc R . .
H5C H 0.5396 0.7911 0.6906 0.120 Uiso 1 1 calc R . .
C6 C 0.4718(4) 0.6957(4) 0.4658(3) 0.0373(8) Uani 1 1 d . . .
C7 C 0.7067(4) 0.6933(4) 0.2634(3) 0.0440(9) Uani 1 1 d . . .
H7 H 0.6482 0.6631 0.1896 0.053 Uiso 1 1 calc R . .
C8 C 0.8754(5) 0.7288(5) 0.4202(4) 0.0716(15) Uani 1 1 d . . .
H8 H 0.9546 0.7300 0.4759 0.086 Uiso 1 1 calc R . .
C9 C 0.7968(4) 0.7842(5) 0.4284(3) 0.0606(12) Uani 1 1 d . . .
H9 H 0.8126 0.8298 0.4919 0.073 Uiso 1 1 calc R . .
C10 C 0.7716(4) 1.2328(4) 0.3960(3) 0.0454(9) Uani 1 1 d . . .
H10 H 0.8209 1.3159 0.3889 0.054 Uiso 1 1 calc R . .
C11 C 0.6714(4) 1.0695(3) 0.4605(3) 0.0379(8) Uani 1 1 d . . .
H11 H 0.6405 1.0218 0.5072 0.046 Uiso 1 1 calc R . .
C12 C 0.7117(4) 1.1234(3) 0.3232(3) 0.0407(9) Uani 1 1 d . . .
H12 H 0.7132 1.1188 0.2558 0.049 Uiso 1 1 calc R . .
C13 C -0.0516(13) 0.9379(13) -0.1337(12) 0.027(3) Uiso 0.50 1 d P B 1
H13 H -0.0755 0.9467 -0.0774 0.032 Uiso 0.50 1 calc PR B 1
C14 C -0.0190(7) 1.0259(7) -0.1881(6) 0.0286(16) Uiso 0.50 1 d P B 1
H14 H -0.0139 1.1057 -0.1760 0.034 Uiso 0.50 1 calc PR B 1
C15 C -0.008(3) 0.858(3) -0.242(2) 0.066(6) Uani 0.50 1 d P B 1
H15 H 0.0086 0.8029 -0.2773 0.080 Uiso 0.50 1 calc PR B 1
C16 C -0.0246(17) 1.0343(10) -0.3070(10) 0.098(5) Uani 0.50 1 d P A 2
H16A H -0.1134 1.0090 -0.3692 0.146 Uiso 0.50 1 calc PR A 2
H16B H 0.0480 1.0457 -0.3301 0.146 Uiso 0.50 1 calc PR A 2
H16C H 0.0020 1.1132 -0.2637 0.146 Uiso 0.50 1 calc PR A 2
C17 C -0.033(4) 0.829(3) -0.2752(19) 0.073(8) Uani 0.50 1 d P A 2
H17A H -0.1016 0.7545 -0.2642 0.110 Uiso 0.50 1 calc PR A 2
H17B H 0.0607 0.8392 -0.2342 0.110 Uiso 0.50 1 calc PR A 2
H17C H -0.0542 0.8203 -0.3507 0.110 Uiso 0.50 1 calc PR A 2
C18 C -0.062(2) 0.9540(19) -0.1554(14) 0.086(7) Uani 0.50 1 d P A 2
H18 H -0.0651 1.0283 -0.1380 0.103 Uiso 0.50 1 calc PR A 2

loop_
_atom_site_aniso_label
_atom_site_aniso_U_11
_atom_site_aniso_U_22
_atom_site_aniso_U_33
_atom_site_aniso_U_23
_atom_site_aniso_U_13
_atom_site_aniso_U_12
Zn1 0.0262(2) 0.0311(2) 0.0249(2) -0.00188(15) 0.00903(16) 0.01021(17)
V1 0.0282(3) 0.0208(3) 0.0276(3) -0.0032(2) 0.0066(2) 0.0107(2)
V2 0.0267(3) 0.0283(3) 0.0306(3) -0.0040(2) 0.0075(2) 0.0161(2)
V3 0.0223(3) 0.0167(3) 0.0231(3) 0.0039(2) 0.0094(2) 0.0084(2)
V4 0.0229(3) 0.0222(3) 0.0209(3) 0.0013(2) 0.0050(2) 0.0120(2)
V5 0.0311(3) 0.0314(3) 0.0239(3) 0.0026(2) 0.0116(2) 0.0132(3)
O1 0.0366(14) 0.0268(13) 0.0448(14) -0.0076(10) 0.0065(12) 0.0110(11)
O2 0.0327(12) 0.0308(12) 0.0247(11) -0.0024(9) 0.0092(10) 0.0150(10)
O3 0.0330(12) 0.0220(11) 0.0320(12) -0.0027(9) 0.0083(10) 0.0153(10)
O4 0.0281(12) 0.0341(13) 0.0295(12) -0.0010(9) 0.0114(10) 0.0143(10)
O5 0.0367(14) 0.0471(15) 0.0423(14) -0.0010(11) 0.0114(11) 0.0282(12)
O6 0.0268(12) 0.0188(11) 0.0300(12) 0.0034(9) 0.0103(10) 0.0089(9)
O7 0.0210(11) 0.0206(10) 0.0235(11) 0.0032(8) 0.0083(9) 0.0090(9)
O8 0.0258(11) 0.0158(10) 0.0266(11) 0.0041(8) 0.0081(9) 0.0104(9)
O9 0.0304(12) 0.0361(13) 0.0312(12) 0.0038(10) 0.0068(10) 0.0201(11)
O10 0.0237(11) 0.0236(11) 0.0231(11) -0.0008(8) 0.0055(9) 0.0091(9)
O11 0.0220(11) 0.0175(10) 0.0212(10) 0.0020(8) 0.0080(9) 0.0095(9)
O12 0.0276(12) 0.0241(11) 0.0284(11) 0.0064(9) 0.0117(10) 0.0111(10)
O13 0.0285(12) 0.0260(11) 0.0229(11) 0.0038(9) 0.0069(9) 0.0126(10)
O14 0.0440(15) 0.0528(16) 0.0330(13) 0.0093(11) 0.0196(12) 0.0179(13)
O15 0.0432(15) 0.0419(15) 0.0276(13) 0.0008(11) 0.0153(12) 0.0048(12)
O16 0.0399(14) 0.0448(15) 0.0277(12) 0.0029(11) 0.0164(11) 0.0135(12)
O17 0.126(6) 0.058(4) 0.051(4) 0.025(3) 0.047(4) 0.062(4)
N1 0.0422(18) 0.0503(19) 0.0284(16) 0.0060(14) 0.0179(14) 0.0130(16)
N2 0.0400(18) 0.0489(19) 0.0309(16) 0.0121(14) 0.0126(14) 0.0179(15)
N3 0.0383(17) 0.0477(18) 0.0306(15) 0.0019(13) 0.0165(13) 0.0232(15)
N4 0.067(2) 0.069(2) 0.067(2) 0.0222(19) 0.047(2) 0.049(2)
N5 0.0307(15) 0.0355(16) 0.0280(15) -0.0037(12) 0.0106(12) 0.0130(13)
N6 0.0409(18) 0.0424(18) 0.0353(17) -0.0101(14) 0.0098(14) 0.0191(15)
N7 0.041(4) 0.028(3) 0.044(4) 0.014(3) 0.014(3) 0.018(3)
N8 0.110(11) 0.056(10) 0.105(10) 0.030(7) 0.044(8) 0.030(8)
N9 0.055(6) 0.029(5) 0.060(6) 0.009(4) 0.008(4) 0.027(5)
C1 0.074(3) 0.077(3) 0.033(2) -0.001(2) 0.023(2) 0.021(3)
C2 0.103(4) 0.077(4) 0.075(4) 0.014(3) 0.064(3) -0.009(3)
C3 0.034(2) 0.042(2) 0.035(2) 0.0068(16) 0.0167(17) 0.0072(17)
C4 0.074(3) 0.061(3) 0.063(3) 0.033(2) 0.022(3) 0.021(3)
C5 0.078(4) 0.093(4) 0.027(2) 0.000(2) 0.015(2) 0.011(3)
C6 0.037(2) 0.040(2) 0.0280(18) -0.0002(15) 0.0070(16) 0.0190(18)
C7 0.052(2) 0.052(2) 0.039(2) 0.0063(17) 0.0248(19) 0.030(2)
C8 0.063(3) 0.121(4) 0.058(3) 0.022(3) 0.025(2) 0.066(3)
C9 0.051(3) 0.099(4) 0.038(2) 0.001(2) 0.012(2) 0.048(3)
C10 0.041(2) 0.036(2) 0.048(2) 0.0018(17) 0.0165(19) 0.0117(18)
C11 0.040(2) 0.040(2) 0.0291(18) -0.0035(15) 0.0131(16) 0.0159(17)
C12 0.042(2) 0.041(2) 0.037(2) 0.0060(16) 0.0190(17) 0.0159(18)
C15 0.081(9) 0.063(9) 0.075(17) 0.012(11) 0.036(12) 0.048(8)
C16 0.180(15) 0.037(6) 0.091(9) 0.039(6) 0.071(9) 0.051(8)
C17 0.14(2) 0.093(19) 0.052(12) 0.042(12) 0.062(15) 0.089(19)
C18 0.131(13) 0.108(15) 0.054(11) 0.005(9) 0.034(9) 0.092(12)

loop_
_atom_type_symbol
_atom_type_description
_atom_type_scat_dispersion_real
_atom_type_scat_dispersion_imag
_atom_type_scat_source
C C 0.0033 0.0016 'International Tables Vol C Tables 4.2.6.8 and 6.1.1.4'
H H 0.0000 0.0000 'International Tables Vol C Tables 4.2.6.8 and 6.1.1.4'
N N 0.0061 0.0033 'International Tables Vol C Tables 4.2.6.8 and 6.1.1.4'
O O 0.0106 0.0060 'International Tables Vol C Tables 4.2.6.8 and 6.1.1.4'
V V 0.3005 0.5294 'International Tables Vol C Tables 4.2.6.8 and 6.1.1.4'
Zn Zn 0.2839 1.4301 'International Tables Vol C Tables 4.2.6.8 and 6.1.1.4'

loop_
_geom_angle_atom_site_label_1
_geom_angle_atom_site_label_2
_geom_angle_atom_site_label_3
_geom_angle
_geom_angle_site_symmetry_1
_geom_angle_site_symmetry_3
O10 Zn1 N5 132.71(10) . .
O10 Zn1 N3 115.46(11) . .
N5 Zn1 N3 111.48(12) . .
O10 Zn1 O15 94.33(9) . .
N5 Zn1 O15 89.45(11) . .
N3 Zn1 O15 91.95(11) . .
O10 Zn1 O16 90.18(9) . .
N5 Zn1 O16 85.79(11) . .
N3 Zn1 O16 88.18(11) . .
O15 Zn1 O16 174.93(9) . .
O1 V1 O3 102.19(11) . .
O1 V1 O2 103.65(12) . .
O3 V1 O2 93.02(10) . .
O1 V1 O10 100.52(11) . .
O3 V1 O10 155.94(9) . .
O2 V1 O10 89.23(10) . .
O1 V1 O6 101.10(11) . .
O3 V1 O6 85.68(9) . .
O2 V1 O6 154.91(9) . .
O10 V1 O6 82.27(9) . .
O1 V1 O11 174.82(11) . .
O3 V1 O11 78.75(8) . .
O2 V1 O11 81.32(8) . .
O10 V1 O11 77.92(8) . .
O6 V1 O11 73.84(8) . .
O1 V1 V3 132.10(10) . .
O3 V1 V3 80.63(7) . .
O2 V1 V3 124.09(7) . .
O10 V1 V3 78.31(6) . .
O6 V1 V3 31.00(6) . .
O11 V1 V3 42.84(5) . .
O1 V1 V5 136.28(10) . .
O3 V1 V5 85.34(8) . .
O2 V1 V5 32.63(6) . .
O10 V1 V5 83.73(7) . .
O6 V1 V5 122.51(6) . .
O11 V1 V5 48.71(5) . .
V3 V1 V5 91.53(3) . .
O1 V1 V2 134.36(9) . .
O3 V1 V2 32.37(7) . .
O2 V1 V2 81.92(7) . .
O10 V1 V2 125.01(7) . .
O6 V1 V2 83.76(6) . .
O11 V1 V2 47.12(5) . .
V3 V1 V2 63.542(19) . .
V5 V1 V2 60.72(2) . .
O5 V2 O4 103.72(12) . .
O5 V2 O3 101.74(11) . .
O4 V2 O3 94.62(10) . .
O5 V2 O7 102.10(11) . 2_565
O4 V2 O7 92.38(9) . 2_565
O3 V2 O7 152.75(9) . 2_565
O5 V2 O8 100.51(11) . .
O4 V2 O8 154.75(9) . .
O3 V2 O8 87.28(9) . .
O7 V2 O8 75.57(8) 2_565 .
O5 V2 O11 175.26(11) . .
O4 V2 O11 80.84(9) . .
O3 V2 O11 78.97(9) . .
O7 V2 O11 76.21(8) 2_565 .
O8 V2 O11 74.81(7) . .
O5 V2 V1 133.44(9) . .
O4 V2 V1 82.99(7) . .
O3 V2 V1 31.93(6) . .
O7 V2 V1 123.88(6) 2_565 .
O8 V2 V1 85.54(6) . .
O11 V2 V1 47.76(5) . .
O5 V2 V4 91.57(9) . 2_565
O4 V2 V4 131.13(8) . 2_565
O3 V2 V4 127.67(7) . 2_565
O7 V2 V4 38.78(6) 2_565 2_565
O8 V2 V4 40.40(6) . 2_565
O11 V2 V4 84.36(5) . 2_565
V1 V2 V4 118.74(2) . 2_565
O6 V3 O12 106.53(10) . .
O6 V3 O7 99.37(10) . .
O12 V3 O7 98.55(9) . .
O6 V3 O8 95.34(9) . .
O12 V3 O8 94.84(9) . .
O7 V3 O8 156.36(9) . .
O6 V3 O11 87.86(9) . .
O12 V3 O11 165.32(9) . .
O7 V3 O11 81.53(8) . .
O8 V3 O11 80.64(8) . .
O6 V3 O11 165.74(9) . 2_565
O12 V3 O11 87.21(9) . 2_565
O7 V3 O11 81.88(8) . 2_565
O8 V3 O11 79.40(8) . 2_565
O11 V3 O11 78.24(8) . 2_565
O6 V3 V1 38.78(7) . .
O12 V3 V1 145.20(7) . .
O7 V3 V1 92.12(6) . .
O8 V3 V1 87.83(6) . .
O11 V3 V1 49.09(6) . .
O11 V3 V1 127.22(6) 2_565 .
O6 V3 V5 144.18(8) . 2_565
O12 V3 V5 37.73(7) . 2_565
O7 V3 V5 91.08(6) . 2_565
O8 V3 V5 87.67(6) . 2_565
O11 V3 V5 127.71(6) . 2_565
O11 V3 V5 49.49(5) 2_565 2_565
V1 V3 V5 174.94(2) . 2_565
O9 V4 O13 103.17(11) . .
O9 V4 O10 103.07(11) . .
O13 V4 O10 96.65(10) . .
O9 V4 O7 99.79(10) . .
O13 V4 O7 153.47(9) . .
O10 V4 O7 90.89(9) . .
O9 V4 O8 99.14(10) . 2_565
O13 V4 O8 88.45(9) . 2_565
O10 V4 O8 155.37(9) . 2_565
O7 V4 O8 74.85(8) . 2_565
O9 V4 O11 173.23(9) . .
O13 V4 O11 80.98(9) . .
O10 V4 O11 81.55(8) . .
O7 V4 O11 75.00(8) . .
O8 V4 O11 75.46(8) 2_565 .
O9 V4 V5 135.90(9) . .
O13 V4 V5 32.86(7) . .
O10 V4 V5 85.16(7) . .
O7 V4 V5 123.62(6) . .
O8 V4 V5 86.27(7) 2_565 .
O11 V4 V5 48.75(6) . .
O9 V4 V2 89.34(8) . 2_565
O13 V4 V2 129.06(7) . 2_565
O10 V4 V2 128.68(7) . 2_565
O7 V4 V2 37.79(6) . 2_565
O8 V4 V2 40.62(6) 2_565 2_565
O11 V4 V2 83.90(5) . 2_565
V5 V4 V2 119.27(3) . 2_565
O14 V5 O2 102.18(12) . .
O14 V5 O13 102.93(12) . .
O2 V5 O13 91.57(10) . .
O14 V5 O4 101.70(12) . .
O2 V5 O4 89.65(10) . .
O13 V5 O4 154.49(10) . .
O14 V5 O12 102.87(12) . 2_565
O2 V5 O12 154.83(10) . 2_565
O13 V5 O12 85.31(9) . 2_565
O4 V5 O12 82.85(9) . 2_565
O14 V5 O11 177.05(11) . .
O2 V5 O11 80.68(8) . .
O13 V5 O11 77.60(8) . .
O4 V5 O11 77.46(8) . .
O12 V5 O11 74.25(8) 2_565 .
O14 V5 V3 133.58(10) . 2_565
O2 V5 V3 124.15(7) . 2_565
O13 V5 V3 80.42(7) . 2_565
O4 V5 V3 77.85(7) . 2_565
O12 V5 V3 30.73(6) 2_565 2_565
O11 V5 V3 43.53(5) . 2_565
O14 V5 V1 134.84(9) . .
O2 V5 V1 32.70(7) . .
O13 V5 V1 85.30(7) . .
O4 V5 V1 82.05(8) . .
O12 V5 V1 122.16(7) 2_565 .
O11 V5 V1 47.99(5) . .
V3 V5 V1 91.45(3) 2_565 .
O14 V5 V4 134.42(10) . .
O2 V5 V4 81.16(7) . .
O13 V5 V4 31.77(7) . .
O4 V5 V4 123.86(7) . .
O12 V5 V4 83.19(7) 2_565 .
O11 V5 V4 46.42(5) . .
V3 V5 V4 63.49(3) 2_565 .
V1 V5 V4 61.19(2) . .
V5 O2 V1 114.67(11) . .
V1 O3 V2 115.70(11) . .
V2 O4 V5 115.80(12) . .
V3 O6 V1 110.22(11) . .
V3 O7 V2 108.18(10) . 2_565
V3 O7 V4 107.29(10) . .
V2 O7 V4 103.44(9) 2_565 .
V3 O8 V4 106.71(9) . 2_565
V3 O8 V2 106.51(9) . .
V4 O8 V2 98.98(9) 2_565 .
V3 O8 H7O8 108.2 . .
V4 O8 H7O8 136.8 2_565 .
V2 O8 H7O8 94.8 . .
V4 O10 V1 112.11(10) . .
V4 O10 Zn1 133.29(11) . .
V1 O10 Zn1 114.51(10) . .
V3 O11 V3 101.76(8) . 2_565
V3 O11 V4 92.80(8) . .
V3 O11 V4 95.85(8) 2_565 .
V3 O11 V2 95.97(8) . .
V3 O11 V2 90.16(8) 2_565 .
V4 O11 V2 168.15(9) . .
V3 O11 V1 88.07(7) . .
V3 O11 V1 169.50(10) 2_565 .
V4 O11 V1 87.23(7) . .
V2 O11 V1 85.12(7) . .
V3 O11 V5 171.15(10) . .
V3 O11 V5 86.98(7) 2_565 .
V4 O11 V5 84.83(7) . .
V2 O11 V5 85.30(7) . .
V1 O11 V5 83.30(7) . .
V3 O12 V5 111.54(11) . 2_565
V4 O13 V5 115.36(11) . .
C3 O15 Zn1 121.9(2) . .
C6 O16 Zn1 124.0(2) . .
C3 N1 C2 122.1(3) . .
C3 N1 C1 120.4(3) . .
C2 N1 C1 117.5(3) . .
C6 N2 C5 120.3(4) . .
C6 N2 C4 121.6(3) . .
C5 N2 C4 118.0(3) . .
C7 N3 C9 104.8(3) . .
C7 N3 Zn1 130.6(2) . .
C9 N3 Zn1 124.6(2) . .
C7 N4 C8 108.0(3) . .
C7 N4 H4N 126.0 . .
C8 N4 H4N 126.0 . .
C11 N5 C12 104.9(3) . .
C11 N5 Zn1 126.2(3) . .
C12 N5 Zn1 128.7(2) . .
C11 N6 C10 108.7(3) . .
C11 N6 H6N 125.7 . .
C10 N6 H6N 125.7 . .
C13 N7 C15 106.9(17) . .
C13 N7 H7N 126.5 . .
C15 N7 H7N 126.5 . .
C14 N8 C15 102.9(15) . .
C17 N9 C18 125.3(16) . .
C17 N9 C16 117.9(16) . .
C18 N9 C16 116.8(12) . .
N1 C1 H1A 109.5 . .
N1 C1 H1B 109.5 . .
H1A C1 H1B 109.5 . .
N1 C1 H1C 109.5 . .
H1A C1 H1C 109.5 . .
H1B C1 H1C 109.5 . .
N1 C2 H2A 109.5 . .
N1 C2 H2B 109.5 . .
H2A C2 H2B 109.5 . .
N1 C2 H2C 109.5 . .
H2A C2 H2C 109.5 . .
H2B C2 H2C 109.5 . .
O15 C3 N1 125.2(3) . .
O15 C3 H5 113.7 . .
N1 C3 H5 120.7 . .
N2 C4 H4A 109.5 . .
N2 C4 H4B 109.5 . .
H4A C4 H4B 109.5 . .
N2 C4 H4C 109.5 . .
H4A C4 H4C 109.5 . .
H4B C4 H4C 109.5 . .
N2 C5 H5A 109.5 . .
N2 C5 H5B 109.5 . .
H5A C5 H5B 109.5 . .
N2 C5 H5C 109.5 . .
H5A C5 H5C 109.5 . .
H5B C5 H5C 109.5 . .
O16 C6 N2 125.0(3) . .
O16 C6 H6 118.9 . .
N2 C6 H6 115.0 . .
N3 C7 N4 111.9(3) . .
N3 C7 H7 124.1 . .
N4 C7 H7 124.1 . .
N4 C8 C9 106.2(4) . .
N4 C8 H8 126.9 . .
C9 C8 H8 126.9 . .
C8 C9 N3 109.1(4) . .
C8 C9 H9 125.4 . .
N3 C9 H9 125.4 . .
C12 C10 N6 105.3(3) . .
C12 C10 H10 127.3 . .
N6 C10 H10 127.3 . .
N6 C11 N5 110.9(3) . .
N6 C11 H11 124.5 . .
N5 C11 H11 124.5 . .
C10 C12 N5 110.1(3) . .
C10 C12 H12 124.9 . .
N5 C12 H12 124.9 . .
C14 C13 N7 113.6(14) . .
C14 C13 H13 123.2 . .
N7 C13 H13 123.2 . .
C13 C14 N8 108.5(11) . .
C13 C14 H14 125.7 . .
N8 C14 H14 125.7 . .
N7 C15 N8 108(2) . .
N7 C15 H15 126.1 . .
N8 C15 H15 126.1 . .
N9 C16 H16A 109.5 . .
N9 C16 H16B 109.5 . .
H16A C16 H16B 109.5 . .
N9 C16 H16C 109.5 . .
H16A C16 H16C 109.5 . .
H16B C16 H16C 109.5 . .
N9 C17 H17A 109.4 . .
N9 C17 H17B 109.5 . .
H17A C17 H17B 109.5 . .
N9 C17 H17C 109.5 . .
H17A C17 H17C 109.5 . .
H17B C17 H17C 109.5 . .
O17 C18 N9 119.6(15) . .
O17 C18 H18 120.2 . .
N9 C18 H18 120.2 . .

loop_
_geom_bond_atom_site_label_1
_geom_bond_atom_site_label_2
_geom_bond_distance
_geom_bond_site_symmetry_2
Zn1 O10 2.013(2) .
Zn1 N5 2.018(3) .
Zn1 N3 2.026(3) .
Zn1 O15 2.125(2) .
Zn1 O16 2.190(2) .
V1 O1 1.597(2) .
V1 O3 1.828(2) .
V1 O2 1.839(2) .
V1 O10 1.951(2) .
V1 O6 2.042(2) .
V1 O11 2.314(2) .
V1 V3 3.0600(12) .
V1 V5 3.0925(11) .
V1 V2 3.1137(14) .
V2 O5 1.597(2) .
V2 O4 1.798(2) .
V2 O3 1.850(2) .
V2 O7 1.962(2) 2_565
V2 O8 2.053(2) .
V2 O11 2.290(2) .
V2 V4 3.1142(13) 2_565
V3 O6 1.680(2) .
V3 O12 1.688(2) .
V3 O7 1.896(2) .
V3 O8 2.004(2) .
V3 O11 2.082(2) .
V3 O11 2.119(2) 2_565
V3 V5 3.0730(12) 2_565
V4 O9 1.598(2) .
V4 O13 1.806(2) .
V4 O10 1.847(2) .
V4 O7 2.005(2) .
V4 O8 2.043(2) 2_565
V4 O11 2.254(2) .
V4 V5 3.0994(12) .
V4 V2 3.1142(13) 2_565
V5 O14 1.601(2) .
V5 O2 1.835(2) .
V5 O13 1.861(2) .
V5 O4 1.904(2) .
V5 O12 2.022(2) 2_565
V5 O11 2.340(2) .
V5 V3 3.0730(12) 2_565
O7 V2 1.962(2) 2_565
O8 V4 2.043(2) 2_565
O8 H7O8 0.8620 .
O11 V3 2.119(2) 2_565
O12 V5 2.022(2) 2_565
O15 C3 1.236(4) .
O16 C6 1.223(4) .
O17 C18 1.311(19) .
N1 C3 1.309(5) .
N1 C2 1.443(5) .
N1 C1 1.466(5) .
N2 C6 1.313(5) .
N2 C5 1.447(5) .
N2 C4 1.457(5) .
N3 C7 1.315(4) .
N3 C9 1.370(5) .
N4 C7 1.317(5) .
N4 C8 1.341(6) .
N4 H4N 0.8600 .
N5 C11 1.329(4) .
N5 C12 1.372(5) .
N6 C11 1.322(5) .
N6 C10 1.360(5) .
N6 H6N 0.8600 .
N7 C13 1.292(17) .
N7 C15 1.28(3) .
N7 H7N 0.8600 .
N8 C14 1.315(16) .
N8 C15 1.47(4) .
N9 C17 1.36(3) .
N9 C18 1.33(2) .
N9 C16 1.481(12) .
C1 H1A 0.9600 .
C1 H1B 0.9600 .
C1 H1C 0.9600 .
C2 H2A 0.9600 .
C2 H2B 0.9600 .
C2 H2C 0.9600 .
C3 H5 1.1020 .
C4 H4A 0.9600 .
C4 H4B 0.9600 .
C4 H4C 0.9600 .
C5 H5A 0.9600 .
C5 H5B 0.9600 .
C5 H5C 0.9600 .
C6 H6 0.9625 .
C7 H7 0.9300 .
C8 C9 1.357(6) .
C8 H8 0.9300 .
C9 H9 0.9300 .
C10 C12 1.352(5) .
C10 H10 0.9300 .
C11 H11 0.9300 .
C12 H12 0.9300 .
C13 C14 1.295(17) .
C13 H13 0.9300 .
C14 H14 0.9300 .
C15 H15 0.9300 .
C16 H16A 0.9600 .
C16 H16B 0.9600 .
C16 H16C 0.9600 .
C17 H17A 0.9600 .
C17 H17B 0.9600 .
C17 H17C 0.9600 .
C18 H18 0.9300 .

loop_
_geom_hbond_atom_site_label_D
_geom_hbond_atom_site_label_H
_geom_hbond_atom_site_label_A
_geom_hbond_distance_DH
_geom_hbond_distance_HA
_geom_hbond_distance_DA
_geom_hbond_angle_DHA
_geom_hbond_site_symmetry_A
N6 H6N O2 0.86 1.93 2.758(4) 162.1 2_676
N4 H4N O4 0.86 1.88 2.721(4) 166.4 1_655
